data_4326648
loop_
_publ_author_name
'Irene Bassanetti'
'Luciano Marchi\`o'

_publ_contact_author_address
;
Departimento di Chimica GIAF
Universit\`a di Parma
via Usberti 17/a, 43100, Parma, Italy
;
_publ_contact_author_email marchio@unipr.it
_publ_contact_author_fax '0039 0521 905557'
_publ_contact_author_name 'Dr. Luciano Marchi\`o'
_publ_contact_author_phone '0039 0521 905419'
_publ_section_title
;
 Structural Variability in Ag(I) and Cu(I) Coordination Polymers with
 Thioether-Functionalized Bis(pyrazolyl)methane Ligands
;
_journal_name_full 'Inorganic Chemistry'
_journal_page_first 10786
_journal_page_last 10797
_journal_paper_doi 10.1021/ic201338w
_journal_volume 50
_journal_year 2011
_chemical_formula_moiety 'C32 H29 Cu N4 P S 1+, B F4 1-, 0.5(C3 H6 O)'
_chemical_formula_sum 'C33.5 H32 B Cu F4 N4 O0.5 P S'
_chemical_formula_weight 712.01
_chemical_name_systematic
;
 ?
;
_space_group_IT_number 2
_symmetry_cell_setting triclinic
_symmetry_space_group_name_Hall '-P 1'
_symmetry_space_group_name_H-M 'P -1'
_atom_sites_solution_hydrogens geom
_atom_sites_solution_primary direct
_atom_sites_solution_secondary difmap
_audit_creation_method SHELXL-97
_cell_angle_alpha 79.685(1)
_cell_angle_beta 77.861(1)
_cell_angle_gamma 70.546(1)
_cell_formula_units_Z 2
_cell_length_a 11.641(1)
_cell_length_b 11.854(1)
_cell_length_c 13.121(1)
_cell_measurement_reflns_used 10972
_cell_measurement_temperature 200(2)
_cell_measurement_theta_max 23.26
_cell_measurement_theta_min 1.60
_cell_volume 1657.3(2)
_computing_cell_refinement Saint
_computing_data_collection Smart
_computing_data_reduction Saint
_computing_structure_refinement 'SHELXL-97 (Sheldrick, 1997)'
_computing_structure_solution Sir2004
_diffrn_ambient_temperature 200(2)
_diffrn_measured_fraction_theta_full 1.000
_diffrn_measured_fraction_theta_max 1.000
_diffrn_measurement_device_type 'Bruker Smart 1000 CCD'
_diffrn_measurement_method 'theta & omega scan'
_diffrn_radiation_monochromator graphite
_diffrn_radiation_source 'fine-focus sealed tube'
_diffrn_radiation_type MoK\a
_diffrn_radiation_wavelength 0.71073
_diffrn_reflns_av_R_equivalents 0.0184
_diffrn_reflns_av_sigmaI/netI 0.0166
_diffrn_reflns_limit_h_max 12
_diffrn_reflns_limit_h_min -12
_diffrn_reflns_limit_k_max 13
_diffrn_reflns_limit_k_min -13
_diffrn_reflns_limit_l_max 14
_diffrn_reflns_limit_l_min -14
_diffrn_reflns_number 14162
_diffrn_reflns_theta_full 23.26
_diffrn_reflns_theta_max 23.26
_diffrn_reflns_theta_min 1.60
_diffrn_standards_decay_% none
_exptl_absorpt_coefficient_mu 0.825
_exptl_absorpt_correction_T_max 1.000
_exptl_absorpt_correction_T_min 0.816
_exptl_absorpt_correction_type multi-scan
_exptl_absorpt_process_details SADSABS
_exptl_crystal_colour colorless
_exptl_crystal_density_diffrn 1.427
_exptl_crystal_description block
_exptl_crystal_F_000 732
_exptl_crystal_size_max 0.17
_exptl_crystal_size_mid 0.10
_exptl_crystal_size_min 0.08
_platon_squeeze_details
;
;
_refine_diff_density_max 0.240
_refine_diff_density_min -0.172
_refine_diff_density_rms 0.034
_refine_ls_extinction_method none
_refine_ls_goodness_of_fit_ref 1.006
_refine_ls_hydrogen_treatment constr
_refine_ls_matrix_type full
_refine_ls_number_parameters 397
_refine_ls_number_reflns 4761
_refine_ls_number_restraints 0
_refine_ls_restrained_S_all 1.006
_refine_ls_R_factor_all 0.0276
_refine_ls_R_factor_gt 0.0242
_refine_ls_shift/su_max 0.001
_refine_ls_shift/su_mean 0.000
_refine_ls_structure_factor_coef Fsqd
_refine_ls_weighting_details 'calc w=1/[\s^2^(Fo^2^)+(0.0346P)^2^+0.5900P] where P=(Fo^2^+2Fc^2^)/3'
_refine_ls_weighting_scheme calc
_refine_ls_wR_factor_gt 0.0627
_refine_ls_wR_factor_ref 0.0644
_reflns_number_gt 4240
_reflns_number_total 4761
_reflns_threshold_expression >2sigma(I)
_cod_data_source_file ic201338w_si_001_17.cif
_cod_data_source_block nz10
_cod_original_formula_sum 'C33.50 H32 B Cu F4 N4 O0.50 P S'
_cod_database_code 4326648

loop_
_symmetry_equiv_pos_as_xyz
'x, y, z'
'-x, -y, -z'

loop_
_atom_site_label
_atom_site_type_symbol
_atom_site_fract_x
_atom_site_fract_y
_atom_site_fract_z
_atom_site_U_iso_or_equiv
_atom_site_adp_type
_atom_site_occupancy
_atom_site_symmetry_multiplicity
_atom_site_calc_flag
_atom_site_refinement_flags
Cu Cu 0.05642(2) 0.25963(2) 0.321027(18) 0.03712(9) Uani 1 1 d .
P P -0.11816(4) 0.30045(4) 0.42680(4) 0.03320(12) Uani 1 1 d .
S13 S 0.06748(5) 0.37952(4) 0.14522(4) 0.04107(13) Uani 1 1 d .
F1 F 0.43571(13) 0.05464(12) 0.76392(10) 0.0632(4) Uani 1 1 d .
F3 F 0.38502(13) 0.12244(12) 0.92339(10) 0.0643(4) Uani 1 1 d .
F2 F 0.40347(11) -0.07055(11) 0.90967(9) 0.0548(3) Uani 1 1 d .
N22 N 0.13911(14) 0.10683(14) 0.24968(12) 0.0357(4) Uani 1 1 d .
F4 F 0.24365(12) 0.08139(13) 0.85474(12) 0.0712(4) Uani 1 1 d .
N21 N 0.22372(14) 0.26758(14) 0.33542(13) 0.0397(4) Uani 1 1 d .
N12 N 0.24995(14) 0.09639(13) 0.18587(12) 0.0358(4) Uani 1 1 d .
N11 N 0.32028(14) 0.22760(14) 0.25807(13) 0.0391(4) Uani 1 1 d .
C15 C -0.20030(17) 0.18933(16) 0.44385(15) 0.0360(4) Uani 1 1 d .
C54 C -0.1718(2) 0.4135(2) 0.71671(17) 0.0556(6) Uani 1 1 d .
H54 H -0.2272 0.4743 0.7544 0.067 Uiso 1 1 calc R
C31 C 0.42783(19) 0.22240(19) 0.28497(18) 0.0482(5) Uani 1 1 d .
H31 H 0.5058 0.1976 0.2448 0.058 Uiso 1 1 calc R
C34 C 0.0092(2) 0.2431(2) 0.70390(17) 0.0524(6) Uani 1 1 d .
H34 H 0.0749 0.1879 0.7336 0.063 Uiso 1 1 calc R
C24 C -0.00556(18) 0.23504(18) 0.60375(16) 0.0429(5) Uani 1 1 d .
H24 H 0.0517 0.1756 0.5656 0.051 Uiso 1 1 calc R
C26 C -0.19267(18) 0.54178(17) 0.34767(16) 0.0423(5) Uani 1 1 d .
H26 H -0.1102 0.5359 0.3435 0.051 Uiso 1 1 calc R
B B 0.3664(2) 0.0481(2) 0.86270(18) 0.0414(5) Uani 1 1 d .
C14 C -0.10518(17) 0.31501(16) 0.55984(14) 0.0348(4) Uani 1 1 d .
C12 C 0.11804(18) 0.00351(17) 0.25121(15) 0.0400(5) Uani 1 1 d .
H12 H 0.0483 -0.0153 0.2887 0.048 Uiso 1 1 calc R
C23 C 0.22833(18) 0.30516(19) 0.09508(16) 0.0461(5) Uani 1 1 d .
H23A H 0.2314 0.2798 0.0280 0.055 Uiso 1 1 calc R
H23B H 0.2716 0.3649 0.0814 0.055 Uiso 1 1 calc R
C32 C 0.29671(18) -0.01220(17) 0.14913(15) 0.0408(5) Uani 1 1 d .
H32 H 0.3713 -0.0397 0.1048 0.049 Uiso 1 1 calc R
C11 C 0.27407(19) 0.28656(17) 0.41006(17) 0.0440(5) Uani 1 1 d .
H11 H 0.2299 0.3140 0.4733 0.053 Uiso 1 1 calc R
C13 C 0.30097(17) 0.19613(17) 0.16222(15) 0.0396(4) Uani 1 1 d .
H13 H 0.3830 0.1664 0.1206 0.047 Uiso 1 1 calc R
C65 C -0.19946(18) 0.13988(18) 0.35501(17) 0.0444(5) Uani 1 1 d .
H65 H -0.1557 0.1620 0.2909 0.053 Uiso 1 1 calc R
C22 C 0.21377(19) -0.07358(18) 0.18943(16) 0.0438(5) Uani 1 1 d .
H22 H 0.2198 -0.1507 0.1781 0.053 Uiso 1 1 calc R
C63 C -0.1772(4) 0.2131(4) 0.0376(2) 0.0980(12) Uani 1 1 d .
H63 H -0.2296 0.1771 0.0208 0.118 Uiso 1 1 calc R
C83 C -0.1475(2) 0.3648(3) 0.11801(19) 0.0748(8) Uani 1 1 d .
H83 H -0.1800 0.4336 0.1523 0.090 Uiso 1 1 calc R
C21 C 0.4012(2) 0.26016(19) 0.38163(19) 0.0519(6) Uani 1 1 d .
H21 H 0.4564 0.2669 0.4204 0.062 Uiso 1 1 calc R
C33 C -0.02068(19) 0.31388(19) 0.09309(15) 0.0442(5) Uani 1 1 d .
C35 C -0.3272(2) 0.0715(2) 0.5445(2) 0.0560(6) Uani 1 1 d .
H35 H -0.3701 0.0481 0.6085 0.067 Uiso 1 1 calc R
C45 C -0.3256(2) 0.02399(19) 0.4555(2) 0.0581(6) Uani 1 1 d .
H45 H -0.3672 -0.0318 0.4597 0.070 Uiso 1 1 calc R
C16 C -0.23196(17) 0.44186(16) 0.38687(14) 0.0350(4) Uani 1 1 d .
C43 C 0.0264(2) 0.2159(2) 0.03726(18) 0.0595(6) Uani 1 1 d .
H43 H 0.1113 0.1827 0.0188 0.071 Uiso 1 1 calc R
C25 C -0.26477(18) 0.15445(18) 0.53837(16) 0.0446(5) Uani 1 1 d .
H25 H -0.2664 0.1867 0.5984 0.054 Uiso 1 1 calc R
C64 C -0.1889(2) 0.40443(18) 0.61741(16) 0.0444(5) Uani 1 1 d .
H64 H -0.2564 0.4583 0.5893 0.053 Uiso 1 1 calc R
C53 C -0.0523(4) 0.1674(3) 0.0090(2) 0.0847(10) Uani 1 1 d .
H53 H -0.0203 0.1025 -0.0302 0.102 Uiso 1 1 calc R
C55 C -0.26276(19) 0.05855(19) 0.3609(2) 0.0532(6) Uani 1 1 d .
H55 H -0.2628 0.0272 0.3008 0.064 Uiso 1 1 calc R
C66 C -0.3545(2) 0.4527(2) 0.3916(2) 0.0577(6) Uani 1 1 d .
H66 H -0.3825 0.3864 0.4169 0.069 Uiso 1 1 calc R
C36 C -0.2749(2) 0.65005(19) 0.31467(18) 0.0518(5) Uani 1 1 d .
H36 H -0.2474 0.7164 0.2885 0.062 Uiso 1 1 calc R
C44 C -0.0738(2) 0.3334(2) 0.75959(17) 0.0565(6) Uani 1 1 d .
H44 H -0.0632 0.3398 0.8264 0.068 Uiso 1 1 calc R
C46 C -0.3960(2) 0.6602(2) 0.3201(2) 0.0627(6) Uani 1 1 d .
H46 H -0.4510 0.7333 0.2977 0.075 Uiso 1 1 calc R
C56 C -0.4365(2) 0.5622(2) 0.3588(2) 0.0772(8) Uani 1 1 d .
H56 H -0.5193 0.5691 0.3631 0.093 Uiso 1 1 calc R
C73 C -0.2253(3) 0.3123(4) 0.0914(2) 0.1083(14) Uani 1 1 d .
H73 H -0.3103 0.3444 0.1099 0.130 Uiso 1 1 calc R

loop_
_atom_site_aniso_label
_atom_site_aniso_U_11
_atom_site_aniso_U_22
_atom_site_aniso_U_33
_atom_site_aniso_U_23
_atom_site_aniso_U_13
_atom_site_aniso_U_12
Cu 0.03106(14) 0.04012(15) 0.03792(14) -0.01016(10) -0.00076(10) -0.00807(10)
P 0.0302(3) 0.0338(3) 0.0344(3) -0.0063(2) -0.0030(2) -0.0084(2)
S13 0.0430(3) 0.0366(3) 0.0407(3) -0.0059(2) -0.0058(2) -0.0083(2)
F1 0.0811(9) 0.0597(8) 0.0433(7) -0.0114(6) 0.0128(6) -0.0258(7)
F3 0.0740(9) 0.0692(9) 0.0583(8) -0.0279(7) -0.0052(7) -0.0260(7)
F2 0.0541(7) 0.0500(7) 0.0495(7) -0.0028(6) -0.0024(6) -0.0073(6)
N22 0.0311(8) 0.0382(9) 0.0353(9) -0.0061(7) -0.0005(7) -0.0095(7)
F4 0.0424(7) 0.0814(10) 0.0848(10) -0.0157(8) -0.0199(7) -0.0035(7)
N21 0.0367(9) 0.0401(9) 0.0422(9) -0.0109(7) -0.0036(8) -0.0103(7)
N12 0.0329(8) 0.0371(9) 0.0358(9) -0.0093(7) -0.0015(7) -0.0087(7)
N11 0.0315(9) 0.0387(9) 0.0477(10) -0.0118(7) -0.0035(7) -0.0101(7)
C15 0.0311(10) 0.0327(10) 0.0422(11) -0.0045(8) -0.0092(8) -0.0051(8)
C54 0.0841(17) 0.0463(13) 0.0410(12) -0.0131(10) -0.0008(12) -0.0277(12)
C31 0.0340(11) 0.0435(12) 0.0690(15) -0.0122(10) -0.0082(10) -0.0116(9)
C34 0.0591(14) 0.0546(14) 0.0540(14) 0.0115(11) -0.0250(11) -0.0310(12)
C24 0.0412(11) 0.0427(11) 0.0476(12) -0.0013(9) -0.0076(9) -0.0183(9)
C26 0.0381(11) 0.0413(11) 0.0483(12) -0.0060(9) -0.0059(9) -0.0136(9)
B 0.0369(13) 0.0457(14) 0.0390(13) -0.0095(10) -0.0037(10) -0.0084(10)
C14 0.0357(10) 0.0366(10) 0.0357(10) -0.0034(8) -0.0038(8) -0.0174(9)
C12 0.0422(11) 0.0377(11) 0.0414(11) -0.0036(9) -0.0070(9) -0.0145(9)
C23 0.0431(12) 0.0481(12) 0.0443(12) -0.0048(9) 0.0027(9) -0.0165(10)
C32 0.0406(11) 0.0405(11) 0.0371(11) -0.0133(9) -0.0050(9) -0.0035(9)
C11 0.0507(13) 0.0375(11) 0.0475(12) -0.0084(9) -0.0142(10) -0.0127(9)
C13 0.0332(10) 0.0424(11) 0.0411(11) -0.0093(9) 0.0017(8) -0.0115(9)
C65 0.0368(11) 0.0453(12) 0.0510(12) -0.0138(10) -0.0080(9) -0.0077(9)
C22 0.0510(12) 0.0357(11) 0.0460(12) -0.0123(9) -0.0086(10) -0.0104(10)
C63 0.137(3) 0.150(3) 0.0541(18) 0.0213(19) -0.046(2) -0.104(3)
C83 0.0558(16) 0.123(2) 0.0503(15) -0.0297(15) -0.0098(12) -0.0230(15)
C21 0.0471(13) 0.0470(12) 0.0691(15) -0.0131(11) -0.0219(11) -0.0134(10)
C33 0.0518(13) 0.0483(12) 0.0321(11) 0.0014(9) -0.0110(9) -0.0153(10)
C35 0.0501(13) 0.0505(13) 0.0678(16) 0.0133(11) -0.0146(11) -0.0236(11)
C45 0.0452(13) 0.0385(12) 0.097(2) -0.0027(12) -0.0255(13) -0.0154(10)
C16 0.0342(10) 0.0367(10) 0.0319(10) -0.0062(8) -0.0023(8) -0.0087(8)
C43 0.0780(17) 0.0473(13) 0.0567(14) -0.0051(11) -0.0324(13) -0.0113(12)
C25 0.0447(12) 0.0431(12) 0.0462(12) 0.0024(9) -0.0127(10) -0.0145(10)
C64 0.0511(12) 0.0404(11) 0.0420(12) -0.0084(9) -0.0055(10) -0.0141(10)
C53 0.142(3) 0.0613(17) 0.0736(19) 0.0104(14) -0.065(2) -0.0416(19)
C55 0.0415(12) 0.0471(13) 0.0768(17) -0.0233(12) -0.0196(12) -0.0065(10)
C66 0.0389(12) 0.0474(13) 0.0815(17) 0.0122(12) -0.0100(11) -0.0165(10)
C36 0.0560(14) 0.0366(12) 0.0612(14) 0.0002(10) -0.0102(11) -0.0147(10)
C44 0.0896(18) 0.0580(15) 0.0395(12) 0.0027(11) -0.0182(12) -0.0455(14)
C46 0.0502(14) 0.0437(13) 0.0817(18) 0.0100(12) -0.0153(12) -0.0042(11)
C56 0.0347(12) 0.0642(16) 0.119(2) 0.0247(15) -0.0188(14) -0.0112(12)
C73 0.071(2) 0.224(5) 0.0537(17) -0.023(2) -0.0126(15) -0.071(3)

loop_
_atom_type_symbol
_atom_type_description
_atom_type_scat_dispersion_real
_atom_type_scat_dispersion_imag
_atom_type_scat_source
C C 0.0033 0.0016 'International Tables Vol C Tables 4.2.6.8 and 6.1.1.4'
H H 0.0000 0.0000 'International Tables Vol C Tables 4.2.6.8 and 6.1.1.4'
N N 0.0061 0.0033 'International Tables Vol C Tables 4.2.6.8 and 6.1.1.4'
P P 0.1023 0.0942 'International Tables Vol C Tables 4.2.6.8 and 6.1.1.4'
S S 0.1246 0.1234 'International Tables Vol C Tables 4.2.6.8 and 6.1.1.4'
Cu Cu 0.3201 1.2651 'International Tables Vol C Tables 4.2.6.8 and 6.1.1.4'
B B 0.0013 0.0007 'International Tables Vol C Tables 4.2.6.8 and 6.1.1.4'
F F 0.0171 0.0103 'International Tables Vol C Tables 4.2.6.8 and 6.1.1.4'
O O 0.0106 0.0060 'International Tables Vol C Tables 4.2.6.8 and 6.1.1.4'

loop_
_geom_angle_atom_site_label_1
_geom_angle_atom_site_label_2
_geom_angle_atom_site_label_3
_geom_angle
N21 Cu N22 90.55(6)
N21 Cu P 130.80(5)
N22 Cu P 126.13(4)
N21 Cu S13 90.63(5)
N22 Cu S13 88.81(5)
P Cu S13 118.15(2)
C14 P C16 104.09(8)
C14 P C15 104.77(8)
C16 P C15 103.46(8)
C14 P Cu 113.84(6)
C16 P Cu 114.43(6)
C15 P Cu 114.97(6)
C33 S13 C23 106.16(10)
C33 S13 Cu 95.83(7)
C23 S13 Cu 97.95(7)
C12 N22 N12 104.98(15)
C12 N22 Cu 136.97(13)
N12 N22 Cu 117.94(11)
C11 N21 N11 104.98(16)
C11 N21 Cu 136.70(14)
N11 N21 Cu 117.50(11)
C32 N12 N22 111.20(15)
C32 N12 C13 128.25(16)
N22 N12 C13 120.51(14)
C31 N11 N21 110.87(16)
C31 N11 C13 128.08(17)
N21 N11 C13 121.04(15)
C25 C15 C65 118.70(18)
C25 C15 P 123.90(15)
C65 C15 P 117.38(15)
C44 C54 C64 120.4(2)
N11 C31 C21 107.43(18)
C44 C34 C24 119.8(2)
C34 C24 C14 120.5(2)
C36 C26 C16 120.61(19)
F4 B F1 109.73(18)
F4 B F3 109.73(17)
F1 B F3 110.41(18)
F4 B F2 109.38(18)
F1 B F2 108.35(17)
F3 B F2 109.21(18)
C24 C14 C64 118.96(18)
C24 C14 P 118.28(14)
C64 C14 P 122.73(15)
N22 C12 C22 111.34(18)
C13 C23 S13 118.61(14)
N12 C32 C22 106.95(17)
N21 C11 C21 111.34(19)
N12 C13 N11 110.38(15)
N12 C13 C23 114.17(16)
N11 C13 C23 112.68(16)
C55 C65 C15 120.8(2)
C32 C22 C12 105.53(17)
C53 C63 C73 119.8(3)
C73 C83 C33 119.4(3)
C31 C21 C11 105.38(18)
C43 C33 C83 119.8(2)
C43 C33 S13 125.57(18)
C83 C33 S13 114.49(17)
C45 C35 C25 119.9(2)
C55 C45 C35 120.3(2)
C66 C16 C26 118.57(18)
C66 C16 P 122.88(15)
C26 C16 P 118.53(14)
C53 C43 C33 119.8(3)
C15 C25 C35 120.5(2)
C54 C64 C14 120.1(2)
C63 C53 C43 120.9(3)
C45 C55 C65 119.9(2)
C16 C66 C56 120.3(2)
C46 C36 C26 120.5(2)
C54 C44 C34 120.2(2)
C36 C46 C56 119.7(2)
C46 C56 C66 120.4(2)
C63 C73 C83 120.2(3)

loop_
_geom_bond_atom_site_label_1
_geom_bond_atom_site_label_2
_geom_bond_distance
Cu N21 2.0300(16)
Cu N22 2.0372(15)
Cu P 2.1656(5)
Cu S13 2.4860(6)
P C14 1.8264(19)
P C16 1.8269(19)
P C15 1.8283(19)
S13 C33 1.773(2)
S13 C23 1.818(2)
F1 B 1.379(3)
F3 B 1.381(3)
F2 B 1.393(3)
N22 C12 1.323(2)
N22 N12 1.363(2)
F4 B 1.372(3)
N21 C11 1.327(3)
N21 N11 1.362(2)
N12 C32 1.353(2)
N12 C13 1.451(2)
N11 C31 1.350(3)
N11 C13 1.454(2)
C15 C25 1.380(3)
C15 C65 1.392(3)
C54 C44 1.370(3)
C54 C64 1.386(3)
C31 C21 1.360(3)
C34 C44 1.381(3)
C34 C24 1.385(3)
C24 C14 1.389(3)
C26 C36 1.381(3)
C26 C16 1.386(3)
C14 C64 1.390(3)
C12 C22 1.393(3)
C23 C13 1.529(3)
C32 C22 1.363(3)
C11 C21 1.389(3)
C65 C55 1.379(3)
C63 C53 1.367(5)
C63 C73 1.374(5)
C83 C73 1.384(4)
C83 C33 1.387(3)
C33 C43 1.378(3)
C35 C45 1.378(3)
C35 C25 1.387(3)
C45 C55 1.371(3)
C16 C66 1.378(3)
C43 C53 1.370(4)
C66 C56 1.388(3)
C36 C46 1.362(3)
C46 C56 1.372(3)

loop_
_platon_squeeze_void_nr
_platon_squeeze_void_average_x
_platon_squeeze_void_average_y
_platon_squeeze_void_average_z
_platon_squeeze_void_volume
_platon_squeeze_void_count_electrons
_platon_squeeze_void_content
1 0.500 0.500 0.000 148 37 ' '
